data_2011327
loop_
_publ_author_name
'Ellis, Dianne D.'
'Spek, Anthony L.'

_publ_section_title
;(2<i>R</i>,3<i>R</i>,5<i>R</i>)-2-[(2<i>R</i>,3a<i>S</i>,6a<i>R</i>)-2,3,3a,4,5,6a-Hexahydrofuro[2,3-<i>b</i>]furan-2-yl]-5-isopropenyl-2,3-dimethylcyclohexanone
 and
 (4a<i>R</i>,5<i>S</i>,7<i>R</i>)-5-isopropenyl-7,8,8-trimethyl-2,3,4,4a,5,6,7,8-octahydronaphthalene-4a-carbonitrile
;
_journal_issue 9
_journal_name_full 'Acta Crystallographica Section C'
_journal_page_first 1173
_journal_page_last 1175
_journal_paper_doi 10.1107/S0108270100008805
_journal_volume 56
_journal_year 2000
_chemical_formula_moiety 'C17 H26 O3'
_chemical_formula_sum 'C17 H26 O3'
_chemical_formula_weight 278.38
_chemical_name_systematic
;
 ?
;
_space_group_IT_number 19
_symmetry_cell_setting orthorhombic
_symmetry_space_group_name_Hall 'P 2ac 2ab'
_symmetry_space_group_name_H-M 'P 21 21 21'
_audit_creation_method SHELXL-97
_cell_angle_alpha 90
_cell_angle_beta 90
_cell_angle_gamma 90
_cell_formula_units_Z 4
_cell_length_a 6.3914(5)
_cell_length_b 9.0264(6)
_cell_length_c 26.9292(19)
_cell_measurement_reflns_used 25
_cell_measurement_temperature 150(2)
_cell_measurement_theta_max 13.78
_cell_measurement_theta_min 9.91
_cell_volume 1553.58(19)
_computing_cell_refinement 'SET4 (de Boer & Duisenberg, 1984)'
_computing_data_collection 'Locally modified CAD-4 Software (Enraf-Nonius, 1989)'
_computing_data_reduction 'HELENA (Spek, 1997)'
_computing_molecular_graphics 'PLATON (Spek, 2000)'
_computing_publication_material PLATON
_computing_structure_refinement 'SHELXL97 (Sheldrick, 1997)'
_computing_structure_solution 'SHELXS97 (Sheldrick, 1997)'
_diffrn_ambient_temperature 150(2)
_diffrn_measured_fraction_theta_full 1.000
_diffrn_measured_fraction_theta_max 1.000
_diffrn_measurement_device_type 'Enraf-Nonius CAD4'
_diffrn_measurement_method \w
_diffrn_radiation_monochromator graphite
_diffrn_radiation_source 'rotating anode'
_diffrn_radiation_type MoK\a
_diffrn_radiation_wavelength .71073
_diffrn_reflns_av_R_equivalents .0495
_diffrn_reflns_av_sigmaI/netI .0632
_diffrn_reflns_limit_h_max 0
_diffrn_reflns_limit_h_min -8
_diffrn_reflns_limit_k_max 11
_diffrn_reflns_limit_k_min -11
_diffrn_reflns_limit_l_max 0
_diffrn_reflns_limit_l_min -34
_diffrn_reflns_number 4168
_diffrn_reflns_theta_full 27.46
_diffrn_reflns_theta_max 27.46
_diffrn_reflns_theta_min 1.51
_diffrn_standards_decay_% <1
_diffrn_standards_interval_time 60
_diffrn_standards_number 3
_exptl_absorpt_coefficient_mu .080
_exptl_absorpt_correction_type none
_exptl_crystal_colour colourless
_exptl_crystal_density_diffrn 1.190
_exptl_crystal_density_method 'not measured'
_exptl_crystal_description block
_exptl_crystal_F_000 608
_exptl_crystal_size_max .50
_exptl_crystal_size_mid .30
_exptl_crystal_size_min .30
_refine_diff_density_max .26
_refine_diff_density_min -.24
_refine_ls_abs_structure_details 'see experimental'
_refine_ls_extinction_method none
_refine_ls_goodness_of_fit_ref .951
_refine_ls_hydrogen_treatment constr
_refine_ls_matrix_type full
_refine_ls_number_parameters 184
_refine_ls_number_reflns 2084
_refine_ls_number_restraints 0
_refine_ls_restrained_S_all .951
_refine_ls_R_factor_all .0748
_refine_ls_R_factor_gt .0480
_refine_ls_shift/su_max .001
_refine_ls_shift/su_mean .000
_refine_ls_structure_factor_coef Fsqd
_refine_ls_weighting_details 'calc w = 1/[\s^2^(Fo^2^)+(0.0559P)^2^+0.1569P] where P=(Fo^2^+2Fc^2^)/3'
_refine_ls_weighting_scheme calc
_refine_ls_wR_factor_ref .1137
_reflns_number_gt 1522
_reflns_number_total 2084
_reflns_threshold_expression I>2\s(I)
_cod_data_source_file gg1013.cif
_cod_data_source_block I
_cod_database_code 2011327
_cod_database_fobs_code 2011327

loop_
_symmetry_equiv_pos_as_xyz
'x, y, z'
'x+1/2, -y+1/2, -z'
'-x, y+1/2, -z+1/2'
'-x+1/2, -y, z+1/2'

loop_
_atom_site_label
_atom_site_fract_x
_atom_site_fract_y
_atom_site_fract_z
_atom_site_U_iso_or_equiv
_atom_site_adp_type
_atom_site_calc_flag
_atom_site_refinement_flags
_atom_site_occupancy
_atom_site_disorder_assembly
_atom_site_disorder_group
_atom_site_type_symbol
O1 1.4226(3) .4390(2) .13696(8) .0351(5) Uani d . 1 . . O
O2 .8862(3) .3659(3) .28360(8) .0376(6) Uani d . 1 . . O
O3 1.0731(3) .3217(2) .21038(7) .0262(4) Uani d . 1 . . O
C1 1.2368(4) .4496(3) .12845(9) .0242(6) Uani d . 1 . . C
C2 1.1325(5) .5985(3) .12409(10) .0260(6) Uani d . 1 . . C
H2A 1.2401 .6772 .1259 .031 Uiso calc R 1 . . H
H2B 1.0355 .6122 .1524 .031 Uiso calc R 1 . . H
C3 1.0096(4) .6145(3) .07503(10) .0246(6) Uani d . 1 . . C
H3 1.1129 .6103 .0472 .029 Uiso calc R 1 . . H
C4 .8606(4) .4828(3) .06909(10) .0246(6) Uani d . 1 . . C
H4A .7887 .4906 .0366 .029 Uiso calc R 1 . . H
H4B .7526 .4875 .0954 .029 Uiso calc R 1 . . H
C5 .9730(4) .3323(3) .07209(9) .0226(6) Uani d . 1 . . C
H5 .8633 .2533 .0712 .027 Uiso calc R 1 . . H
C6 1.0980(4) .3131(3) .12141(10) .0224(6) Uani d . 1 . . C
C7 .9466(4) .3109(3) .16644(9) .0211(5) Uani d . 1 . . C
H7 .8522 .3990 .1646 .025 Uiso calc R 1 . . H
C8 .8148(5) .1722(3) .17446(10) .0266(6) Uani d . 1 . . C
H8A .8890 .0828 .1625 .032 Uiso calc R 1 . . H
H8B .6788 .1802 .1571 .032 Uiso calc R 1 . . H
C9 .7842(4) .1670(3) .23093(10) .0248(6) Uani d . 1 . . C
H9 .7907 .0626 .2433 .030 Uiso calc R 1 . . H
C10 .5907(5) .2468(3) .25177(12) .0308(7) Uani d . 1 . . C
H10A .4818 .2587 .2259 .037 Uiso calc R 1 . . H
H10B .5307 .1919 .2802 .037 Uiso calc R 1 . . H
C11 .6756(5) .3952(4) .26799(12) .0364(8) Uani d . 1 . . C
H11A .6736 .4667 .2401 .044 Uiso calc R 1 . . H
H11B .5919 .4360 .2957 .044 Uiso calc R 1 . . H
C12 .9681(4) .2578(3) .25116(11) .0264(6) Uani d . 1 . . C
H12 1.0660 .1915 .2697 .032 Uiso calc R 1 . . H
C13 1.2303(5) .1721(3) .12056(11) .0293(7) Uani d . 1 . . C
H13A 1.1444 .0888 .1092 .044 Uiso calc R 1 . . H
H13B 1.2826 .1514 .1541 .044 Uiso calc R 1 . . H
H13C 1.3488 .1856 .0979 .044 Uiso calc R 1 . . H
C14 1.1154(5) .3096(3) .02692(10) .0305(7) Uani d . 1 . . C
H14A 1.1490 .2041 .0236 .046 Uiso calc R 1 . . H
H14B 1.2448 .3663 .0314 .046 Uiso calc R 1 . . H
H14C 1.0433 .3438 -.0031 .046 Uiso calc R 1 . . H
C15 .8984(5) .7613(3) .07182(11) .0302(7) Uani d . 1 . . C
C16 .9433(6) .8556(4) .03615(13) .0507(10) Uani d . 1 . . C
H16A .8721 .9478 .0343 .061 Uiso calc R 1 . . H
H16B 1.0470 .8315 .0122 .061 Uiso calc R 1 . . H
C17 .7351(6) .7955(4) .11048(14) .0465(9) Uani d . 1 . . C
H17A .8034 .8127 .1426 .070 Uiso calc R 1 . . H
H17B .6384 .7117 .1133 .070 Uiso calc R 1 . . H
H17C .6573 .8844 .1007 .070 Uiso calc R 1 . . H

loop_
_atom_site_aniso_label
_atom_site_aniso_U_11
_atom_site_aniso_U_22
_atom_site_aniso_U_33
_atom_site_aniso_U_12
_atom_site_aniso_U_13
_atom_site_aniso_U_23
O1 .0257(11) .0384(12) .0412(12) -.0039(11) -.0023(10) .0050(10)
O2 .0344(12) .0455(13) .0328(11) -.0144(11) .0036(10) -.0131(10)
O3 .0228(10) .0350(10) .0209(9) -.0092(10) -.0024(8) .0016(8)
C1 .0236(14) .0334(16) .0155(12) -.0011(13) -.0011(12) .0049(11)
C2 .0276(16) .0250(14) .0254(14) -.0071(13) -.0031(13) -.0012(11)
C3 .0266(14) .0253(14) .0217(13) -.0023(13) .0020(13) -.0006(12)
C4 .0247(14) .0293(14) .0198(12) -.0011(13) -.0018(12) -.0004(11)
C5 .0240(13) .0220(13) .0219(13) -.0030(12) -.0019(12) -.0019(11)
C6 .0201(13) .0238(13) .0232(13) .0007(13) .0020(12) -.0005(11)
C7 .0209(13) .0228(12) .0196(12) .0013(12) -.0024(11) .0017(11)
C8 .0255(14) .0279(14) .0265(14) -.0027(13) .0000(12) -.0022(12)
C9 .0255(15) .0183(13) .0305(14) -.0002(13) .0039(13) .0039(11)
C10 .0258(15) .0329(16) .0336(16) -.0014(15) .0019(14) .0005(14)
C11 .0373(18) .0326(17) .0395(17) .0046(15) .0114(15) -.0019(14)
C12 .0232(15) .0318(15) .0243(13) -.0023(13) -.0032(13) .0065(13)
C13 .0288(15) .0268(14) .0323(15) .0057(14) -.0023(14) .0001(13)
C14 .0345(16) .0326(15) .0246(14) -.0014(16) -.0007(13) -.0016(12)
C15 .0344(16) .0232(14) .0329(15) -.0003(15) -.0112(15) -.0015(12)
C16 .066(3) .0337(18) .052(2) .003(2) -.007(2) .0102(15)
C17 .045(2) .0302(17) .064(2) .0143(17) .0049(19) -.0055(16)

loop_
_atom_type_symbol
_atom_type_description
_atom_type_scat_dispersion_real
_atom_type_scat_dispersion_imag
_atom_type_scat_source
C C .0033 .0016 'International Tables Vol C Tables 4.2.6.8 and 6.1.1.4'
H H .0000 .0000 'International Tables Vol C Tables 4.2.6.8 and 6.1.1.4'
O O .0106 .0060 'International Tables Vol C Tables 4.2.6.8 and 6.1.1.4'

loop_
_geom_angle_atom_site_label_1
_geom_angle_atom_site_label_2
_geom_angle_atom_site_label_3
_geom_angle
C12 O2 C11 107.1(2)
C12 O3 C7 110.2(2)
O1 C1 C2 121.3(3)
O1 C1 C6 121.8(3)
C2 C1 C6 116.9(2)
C1 C2 C3 112.1(2)
C1 C2 H2A 109.2
C3 C2 H2A 109.2
C1 C2 H2B 109.2
C3 C2 H2B 109.2
H2A C2 H2B 107.9
C15 C3 C4 112.6(2)
C15 C3 C2 111.8(2)
C4 C3 C2 109.5(2)
C15 C3 H3 107.6
C4 C3 H3 107.6
C2 C3 H3 107.6
C3 C4 C5 112.9(2)
C3 C4 H4A 109.0
C5 C4 H4A 109.0
C3 C4 H4B 109.0
C5 C4 H4B 109.0
H4A C4 H4B 107.8
C14 C5 C4 110.7(2)
C14 C5 C6 110.9(2)
C4 C5 C6 112.5(2)
C14 C5 H5 107.5
C4 C5 H5 107.5
C6 C5 H5 107.5
C13 C6 C1 110.6(2)
C13 C6 C7 110.2(2)
C1 C6 C7 106.0(2)
C13 C6 C5 111.3(2)
C1 C6 C5 108.2(2)
C7 C6 C5 110.3(2)
O3 C7 C8 104.5(2)
O3 C7 C6 107.0(2)
C8 C7 C6 117.8(2)
O3 C7 H7 109.1
C8 C7 H7 109.1
C6 C7 H7 109.1
C7 C8 C9 103.7(2)
C7 C8 H8A 111.0
C9 C8 H8A 111.0
C7 C8 H8B 111.0
C9 C8 H8B 111.0
H8A C8 H8B 109.0
C8 C9 C12 103.8(2)
C8 C9 C10 116.8(2)
C12 C9 C10 103.7(2)
C8 C9 H9 110.7
C12 C9 H9 110.7
C10 C9 H9 110.7
C11 C10 C9 103.4(2)
C11 C10 H10A 111.1
C9 C10 H10A 111.1
C11 C10 H10B 111.1
C9 C10 H10B 111.1
H10A C10 H10B 109.0
O2 C11 C10 104.9(3)
O2 C11 H11A 110.8
C10 C11 H11A 110.8
O2 C11 H11B 110.8
C10 C11 H11B 110.8
H11A C11 H11B 108.8
O2 C12 O3 112.1(2)
O2 C12 C9 107.8(2)
O3 C12 C9 107.9(2)
O2 C12 H12 109.7
O3 C12 H12 109.7
C9 C12 H12 109.7
C6 C13 H13A 109.5
C6 C13 H13B 109.5
H13A C13 H13B 109.5
C6 C13 H13C 109.5
H13A C13 H13C 109.5
H13B C13 H13C 109.5
C5 C14 H14A 109.5
C5 C14 H14B 109.5
H14A C14 H14B 109.5
C5 C14 H14C 109.5
H14A C14 H14C 109.5
H14B C14 H14C 109.5
C16 C15 C17 121.6(3)
C16 C15 C3 120.5(3)
C17 C15 C3 117.9(3)
C15 C16 H16A 120.0
C15 C16 H16B 120.0
H16A C16 H16B 120.0
C15 C17 H17A 109.5
C15 C17 H17B 109.5
H17A C17 H17B 109.5
C15 C17 H17C 109.5
H17A C17 H17C 109.5
H17B C17 H17C 109.5

loop_
_geom_bond_atom_site_label_1
_geom_bond_atom_site_label_2
_geom_bond_site_symmetry_2
_geom_bond_distance
_geom_bond_publ_flag
O1 C1 . 1.213(3) y
O2 C12 . 1.410(4) y
O2 C11 . 1.435(4) y
O3 C12 . 1.410(3) y
O3 C7 . 1.436(3) y
C1 C2 . 1.505(4) ?
C1 C6 . 1.530(4) ?
C2 C3 . 1.544(4) ?
C2 H2A . .9900 ?
C2 H2B . .9900 ?
C3 C15 . 1.506(4) ?
C3 C4 . 1.531(4) ?
C3 H3 . 1.0000 ?
C4 C5 . 1.539(4) ?
C4 H4A . .9900 ?
C4 H4B . .9900 ?
C5 C14 . 1.533(4) ?
C5 C6 . 1.560(4) ?
C5 H5 . 1.0000 ?
C6 C13 . 1.528(4) ?
C6 C7 . 1.551(4) ?
C7 C8 . 1.524(4) ?
C7 H7 . 1.0000 ?
C8 C9 . 1.534(4) ?
C8 H8A . .9900 ?
C8 H8B . .9900 ?
C9 C12 . 1.533(4) ?
C9 C10 . 1.537(4) ?
C9 H9 . 1.0000 ?
C10 C11 . 1.510(4) ?
C10 H10A . .9900 ?
C10 H10B . .9900 ?
C11 H11A . .9900 ?
C11 H11B . .9900 ?
C12 H12 . 1.0000 ?
C13 H13A . .9800 ?
C13 H13B . .9800 ?
C13 H13C . .9800 ?
C14 H14A . .9800 ?
C14 H14B . .9800 ?
C14 H14C . .9800 ?
C15 C16 . 1.315(4) y
C15 C17 . 1.506(5) y
C16 H16A . .9500 ?
C16 H16B . .9500 ?
C17 H17A . .9800 ?
C17 H17B . .9800 ?
C17 H17C . .9800 ?

loop_
_geom_torsion_atom_site_label_1
_geom_torsion_atom_site_label_2
_geom_torsion_atom_site_label_3
_geom_torsion_atom_site_label_4
_geom_torsion
_geom_torsion_publ_flag
O1 C1 C2 C3 126.6(3) ?
C6 C1 C2 C3 -53.1(3) y
C1 C2 C3 C15 177.7(2) ?
C1 C2 C3 C4 52.3(3) y
C15 C3 C4 C5 179.7(2) ?
C2 C3 C4 C5 -55.3(3) y
C3 C4 C5 C14 -68.2(3) ?
C3 C4 C5 C6 56.5(3) y
O1 C1 C6 C13 -6.7(4) ?
C2 C1 C6 C13 173.0(2) ?
O1 C1 C6 C7 112.8(3) ?
C2 C1 C6 C7 -67.5(3) ?
O1 C1 C6 C5 -128.8(3) ?
C2 C1 C6 C5 50.9(3) y
C14 C5 C6 C13 -48.1(3) ?
C4 C5 C6 C13 -172.7(2) ?
C14 C5 C6 C1 73.7(3) ?
C4 C5 C6 C1 -50.9(3) y
C14 C5 C6 C7 -170.8(2) ?
C4 C5 C6 C7 64.6(3) ?
C12 O3 C7 C8 -28.8(3) ?
C12 O3 C7 C6 -154.5(2) ?
C13 C6 C7 O3 67.5(3) ?
C1 C6 C7 O3 -52.2(3) ?
C5 C6 C7 O3 -169.1(2) ?
C13 C6 C7 C8 -49.7(3) ?
C1 C6 C7 C8 -169.4(2) ?
C5 C6 C7 C8 73.7(3) ?
O3 C7 C8 C9 31.5(3) ?
C6 C7 C8 C9 150.0(2) ?
C7 C8 C9 C12 -23.0(3) ?
C7 C8 C9 C10 90.3(3) ?
C8 C9 C10 C11 -97.2(3) ?
C12 C9 C10 C11 16.2(3) ?
C12 O2 C11 C10 37.2(3) ?
C9 C10 C11 O2 -32.3(3) ?
C11 O2 C12 O3 92.1(3) ?
C11 O2 C12 C9 -26.5(3) ?
C7 O3 C12 O2 -104.6(3) ?
C7 O3 C12 C9 13.9(3) ?
C8 C9 C12 O2 127.9(2) ?
C10 C9 C12 O2 5.4(3) ?
C8 C9 C12 O3 6.6(3) ?
C10 C9 C12 O3 -115.8(2) ?
C4 C3 C15 C16 -117.5(3) ?
C2 C3 C15 C16 118.9(3) ?
C4 C3 C15 C17 62.3(3) ?
C2 C3 C15 C17 -61.3(3) ?

loop_
_cod_related_entry_id
_cod_related_entry_database
_cod_related_entry_code
1 ChemSpider 10007407
